data_7006108
loop_
_publ_author_name
'Lazar, Hanane Z.'
'Forestier, Thibaut'
'Barrett, Simon A.'
'Kilner, Colin A.'
'L\'etard, Jean-Fran\,cois'
'Halcrow, Malcolm A.'

_publ_section_title
;
 Thermal and light-induced spin-crossover in salts of the heptadentate
 complex [tris(4-{pyrazol-3-yl}-3-aza-3-butenyl)amine]iron(ii).
;
_journal_issue 38
_journal_name_full 'Dalton transactions (Cambridge, England : 2003)'
_journal_page_first 4276
_journal_page_last 4285
_journal_paper_doi 10.1039/b708971f
_journal_year 2007
_chemical_formula_moiety 'C18 H24 Fe N10, 2[N O3], C H3 N O2'
_chemical_formula_sum 'C19 H27 Fe N13 O8'
_chemical_formula_weight 621.39
_chemical_name_common
;
(Tris-(4-(pyrazol-3-yl)-3-aza-3-butenyl)amine)iron(ii)
dinitrate mono-nitromethane solvate
;
_chemical_name_systematic
;
[Tris-(4-{pyrazol-3-yl}-3-aza-3-butenyl)amine]iron(II)
dinitrate mono-nitromethane solvate
;
_space_group_IT_number 19
_symmetry_cell_setting orthorhombic
_symmetry_space_group_name_Hall 'P 2ac 2ab'
_symmetry_space_group_name_H-M 'P 21 21 21'
_atom_sites_solution_hydrogens geom
_atom_sites_solution_primary direct
_atom_sites_solution_secondary difmap
_cell_angle_alpha 90.00
_cell_angle_beta 90.00
_cell_angle_gamma 90.00
_cell_formula_units_Z 4
_cell_length_a 11.626(2)
_cell_length_b 12.574(2)
_cell_length_c 17.373(3)
_cell_measurement_reflns_used 54613
_cell_measurement_temperature 30(2)
_cell_measurement_theta_max 26.29
_cell_measurement_theta_min 2.00
_cell_volume 2539.7(7)
_computing_cell_refinement 'APEX 2 software, Bruker Nonius 2004'
_computing_data_collection 'APEX 2 software, Bruker Nonius 2004'
_computing_data_reduction 'SAINT, Bruker Nonius 2004'
_computing_molecular_graphics 'XSEED (Barbour, 2003)'
_computing_publication_material 'local program'
_computing_structure_refinement 'SHELXL-97 (Sheldrick, 1997)'
_computing_structure_solution 'SHELXS-97 (Sheldrick, 1990)'
_diffrn_ambient_temperature 30(2)
_diffrn_detector_area_resol_mean '120 microns'
_diffrn_measured_fraction_theta_full 0.989
_diffrn_measured_fraction_theta_max 0.989
_diffrn_measurement_device_type 'Bruker X8 Apex diffractometer'
_diffrn_measurement_method 'Rotation images'
_diffrn_radiation_monochromator graphite
_diffrn_radiation_source 'rotating anode'
_diffrn_radiation_type MoK\a
_diffrn_radiation_wavelength 0.71073
_diffrn_reflns_av_R_equivalents 0.0599
_diffrn_reflns_av_sigmaI/netI 0.0324
_diffrn_reflns_limit_h_max 13
_diffrn_reflns_limit_h_min -14
_diffrn_reflns_limit_k_max 15
_diffrn_reflns_limit_k_min -15
_diffrn_reflns_limit_l_max 21
_diffrn_reflns_limit_l_min -21
_diffrn_reflns_number 54613
_diffrn_reflns_theta_full 26.29
_diffrn_reflns_theta_max 26.29
_diffrn_reflns_theta_min 2.00
_exptl_absorpt_coefficient_mu 0.668
_exptl_absorpt_correction_T_max 1.482
_exptl_absorpt_correction_T_min 0.518
_exptl_absorpt_correction_type multi-scan
_exptl_absorpt_process_details
;
Sheldrick, G. M. (2002). SADABS v. 2.03. University of
G/ottingen, Germany.
;
_exptl_crystal_colour Orange-brown
_exptl_crystal_density_diffrn 1.625
_exptl_crystal_density_method 'not measured'
_exptl_crystal_description 'Rectangular prism'
_exptl_crystal_F_000 1288
_exptl_crystal_size_max 0.34
_exptl_crystal_size_mid 0.25
_exptl_crystal_size_min 0.22
_refine_diff_density_max 1.701
_refine_diff_density_min -1.114
_refine_diff_density_rms 0.178
_refine_ls_abs_structure_details 'Flack H D (1983), Acta Cryst. A39, 876-881'
_refine_ls_abs_structure_Flack 0.04(5)
_refine_ls_extinction_method none
_refine_ls_goodness_of_fit_ref 1.129
_refine_ls_hydrogen_treatment constr
_refine_ls_matrix_type full
_refine_ls_number_parameters 371
_refine_ls_number_reflns 5096
_refine_ls_number_restraints 0
_refine_ls_restrained_S_all 1.129
_refine_ls_R_factor_all 0.1038
_refine_ls_R_factor_gt 0.0923
_refine_ls_shift/su_max 0.000
_refine_ls_shift/su_mean 0.000
_refine_ls_structure_factor_coef Fsqd
_refine_ls_weighting_details 'calc w=1/[\s^2^(Fo^2^)+(0.1198P)^2^+22.5397P] where P=(Fo^2^+2Fc^2^)/3'
_refine_ls_weighting_scheme calc
_refine_ls_wR_factor_gt 0.2524
_refine_ls_wR_factor_ref 0.2631
_reflns_number_gt 4559
_reflns_number_total 5096
_reflns_threshold_expression >2sigma(I)
_cod_data_source_file b708971f.txt
_cod_data_source_block mh17230
_cod_depositor_comments
;
The following automatic conversions were performed:
'_symmetry_cell_setting' value 'Orthorhombic' changed to 'orthorhombic'
according to '/home/saulius/struct/CIF-dictionaries/cif_core.dic'
dictionary named 'cif_core.dic' version 2.4.1 from 2010-06-29.

Automatic conversion script
Id: cif_fix_enum 1527 2010-12-29 10:47:43Z saulius 
;
_cod_original_cell_volume 2539.7(8)
_cod_database_code 7006108

loop_
_symmetry_equiv_pos_as_xyz
'x, y, z'
'-x+1/2, -y, z+1/2'
'x+1/2, -y+1/2, -z'
'-x, y+1/2, -z+1/2'

loop_
_atom_site_label
_atom_site_type_symbol
_atom_site_fract_x
_atom_site_fract_y
_atom_site_fract_z
_atom_site_U_iso_or_equiv
_atom_site_adp_type
_atom_site_occupancy
_atom_site_symmetry_multiplicity
_atom_site_calc_flag
_atom_site_refinement_flags
_atom_site_disorder_assembly
_atom_site_disorder_group
Fe1 Fe 0.41977(10) 0.61307(9) 0.93694(7) 0.0222(3) Uani 1 1 d . . .
N2 N 0.4135(7) 0.8349(7) 0.8238(4) 0.0341(17) Uani 1 1 d . . .
C3 C 0.4794(8) 0.7818(7) 0.7616(5) 0.0254(17) Uani 1 1 d . . .
H3A H 0.5613 0.8025 0.7657 0.030 Uiso 1 1 calc R . .
H3B H 0.4506 0.8069 0.7112 0.030 Uiso 1 1 calc R . .
C4 C 0.4702(10) 0.6600(7) 0.7649(5) 0.036(2) Uani 1 1 d . . .
H4A H 0.3889 0.6389 0.7573 0.043 Uiso 1 1 calc R . .
H4B H 0.5160 0.6289 0.7225 0.043 Uiso 1 1 calc R . .
N5 N 0.5112(6) 0.6174(6) 0.8383(4) 0.0267(15) Uani 1 1 d . . .
C6 C 0.6137(8) 0.5782(6) 0.8411(5) 0.0258(18) Uani 1 1 d . . .
H6 H 0.6626 0.5765 0.7973 0.031 Uiso 1 1 calc R . .
C7 C 0.6501(7) 0.5367(6) 0.9162(5) 0.0225(16) Uani 1 1 d . . .
N8 N 0.5678(6) 0.5431(5) 0.9713(4) 0.0218(14) Uani 1 1 d . . .
N9 N 0.6131(6) 0.4979(5) 1.0341(4) 0.0224(14) Uani 1 1 d . . .
H9 H 0.5770 0.4910 1.0784 0.027 Uiso 1 1 calc R . .
C10 C 0.7243(8) 0.4634(7) 1.0202(5) 0.0267(18) Uani 1 1 d . . .
H10 H 0.7733 0.4287 1.0560 0.032 Uiso 1 1 calc R . .
C11 C 0.7510(8) 0.4881(7) 0.9463(5) 0.0288(18) Uani 1 1 d . . .
H11 H 0.8217 0.4756 0.9204 0.035 Uiso 1 1 calc R . .
C12 C 0.2925(10) 0.8397(8) 0.8232(6) 0.041(2) Uani 1 1 d . . .
H12A H 0.2641 0.8108 0.7738 0.049 Uiso 1 1 calc R . .
H12B H 0.2684 0.9151 0.8263 0.049 Uiso 1 1 calc R . .
C13 C 0.2366(8) 0.7779(7) 0.8896(6) 0.034(2) Uani 1 1 d . . .
H13A H 0.2578 0.8124 0.9388 0.040 Uiso 1 1 calc R . .
H13B H 0.1520 0.7825 0.8842 0.040 Uiso 1 1 calc R . .
N14 N 0.2697(7) 0.6663(6) 0.8929(4) 0.0307(17) Uani 1 1 d . . .
C15 C 0.1994(8) 0.5947(8) 0.8663(5) 0.034(2) Uani 1 1 d . . .
H15 H 0.1269 0.6127 0.8446 0.040 Uiso 1 1 calc R . .
C16 C 0.2396(8) 0.4840(7) 0.8722(5) 0.0281(19) Uani 1 1 d . . .
N17 N 0.3479(6) 0.4749(6) 0.9050(4) 0.0230(14) Uani 1 1 d . . .
N18 N 0.3718(7) 0.3694(5) 0.9047(4) 0.0247(14) Uani 1 1 d . . .
H18 H 0.4358 0.3411 0.9224 0.030 Uiso 1 1 calc R . .
C19 C 0.2832(8) 0.3130(7) 0.8730(5) 0.0290(19) Uani 1 1 d . . .
H19 H 0.2813 0.2380 0.8666 0.035 Uiso 1 1 calc R . .
C20 C 0.1970(10) 0.3824(9) 0.8519(5) 0.038(2) Uani 1 1 d . . .
H20 H 0.1250 0.3657 0.8289 0.046 Uiso 1 1 calc R . .
C21 C 0.4758(9) 0.8980(8) 0.8790(6) 0.037(2) Uani 1 1 d . . .
H21A H 0.4204 0.9431 0.9074 0.044 Uiso 1 1 calc R . .
H21B H 0.5289 0.9458 0.8510 0.044 Uiso 1 1 calc R . .
C22 C 0.5461(9) 0.8320(8) 0.9380(6) 0.037(2) Uani 1 1 d . . .
H22A H 0.6078 0.7927 0.9108 0.044 Uiso 1 1 calc R . .
H22B H 0.5828 0.8804 0.9756 0.044 Uiso 1 1 calc R . .
N23 N 0.4711(6) 0.7558(6) 0.9790(4) 0.0258(15) Uani 1 1 d . . .
C24 C 0.4392(7) 0.7795(6) 1.0470(5) 0.0251(18) Uani 1 1 d . . .
H24 H 0.4587 0.8452 1.0706 0.030 Uiso 1 1 calc R . .
C25 C 0.3699(8) 0.6979(6) 1.0866(4) 0.0219(16) Uani 1 1 d . . .
N26 N 0.3514(6) 0.6107(6) 1.0436(3) 0.0217(13) Uani 1 1 d . . .
N27 N 0.2949(6) 0.5432(5) 1.0907(4) 0.0210(14) Uani 1 1 d . . .
H27 H 0.2709 0.4794 1.0772 0.025 Uiso 1 1 calc R . .
C28 C 0.2800(7) 0.5861(6) 1.1608(5) 0.0221(16) Uani 1 1 d . . .
H28 H 0.2449 0.5514 1.2033 0.027 Uiso 1 1 calc R . .
C29 C 0.3228(7) 0.6866(6) 1.1618(5) 0.0222(16) Uani 1 1 d . . .
H29 H 0.3217 0.7369 1.2026 0.027 Uiso 1 1 calc R . .
N30 N 0.5673(7) 0.1786(7) 0.9500(4) 0.0356(18) Uani 1 1 d . . .
O31 O 0.5882(7) 0.2738(5) 0.9429(4) 0.0405(16) Uani 1 1 d . . .
O32 O 0.4684(8) 0.1474(7) 0.9359(6) 0.059(2) Uani 1 1 d . . .
O33 O 0.6429(8) 0.1135(9) 0.9681(4) 0.064(3) Uani 1 1 d . . .
N34 N 0.5930(6) 0.4435(5) 1.2293(4) 0.0232(15) Uani 1 1 d . . .
O35 O 0.5180(6) 0.4861(5) 1.1830(3) 0.0283(13) Uani 1 1 d . . .
O36 O 0.5758(6) 0.4459(5) 1.2993(3) 0.0330(14) Uani 1 1 d . . .
O37 O 0.6808(5) 0.4027(5) 1.2015(3) 0.0298(14) Uani 1 1 d . . .
C38 C 0.4048(11) 0.2623(10) 1.0918(6) 0.048(3) Uani 1 1 d . . .
H38A H 0.4683 0.3078 1.0747 0.072 Uiso 1 1 calc R . .
H38B H 0.3365 0.2770 1.0605 0.072 Uiso 1 1 calc R . .
H38C H 0.4267 0.1875 1.0859 0.072 Uiso 1 1 calc R . .
N39 N 0.3791(7) 0.2845(7) 1.1734(5) 0.0367(19) Uani 1 1 d . . .
O40 O 0.4418(7) 0.2455(6) 1.2243(4) 0.0441(18) Uani 1 1 d . . .
O41 O 0.2935(7) 0.3401(6) 1.1880(4) 0.0431(17) Uani 1 1 d . . .

loop_
_atom_site_aniso_label
_atom_site_aniso_U_11
_atom_site_aniso_U_22
_atom_site_aniso_U_33
_atom_site_aniso_U_23
_atom_site_aniso_U_13
_atom_site_aniso_U_12
Fe1 0.0203(5) 0.0177(5) 0.0285(6) -0.0030(5) 0.0037(5) -0.0001(5)
N2 0.028(4) 0.047(4) 0.027(4) 0.005(3) 0.004(3) 0.013(4)
C3 0.028(5) 0.022(4) 0.026(4) 0.003(3) 0.006(3) 0.006(4)
C4 0.058(7) 0.017(4) 0.032(5) -0.002(3) -0.001(4) -0.003(4)
N5 0.033(4) 0.018(3) 0.029(3) -0.003(3) -0.005(3) -0.007(3)
C6 0.027(5) 0.023(4) 0.027(4) 0.000(3) 0.007(3) -0.012(3)
C7 0.023(4) 0.012(3) 0.033(4) -0.005(3) 0.003(3) -0.004(3)
N8 0.025(4) 0.014(3) 0.026(3) -0.003(2) 0.005(3) -0.003(3)
N9 0.023(4) 0.023(3) 0.021(3) 0.003(3) -0.003(3) -0.006(3)
C10 0.023(4) 0.019(4) 0.038(5) 0.008(3) -0.010(3) -0.006(3)
C11 0.030(5) 0.027(4) 0.029(4) -0.001(4) -0.001(4) -0.002(3)
C12 0.053(7) 0.031(5) 0.038(5) 0.011(4) 0.006(5) 0.014(5)
C13 0.028(5) 0.026(4) 0.048(6) 0.002(4) 0.000(4) 0.009(4)
N14 0.042(5) 0.018(3) 0.033(4) 0.007(3) 0.010(3) 0.004(3)
C15 0.032(5) 0.048(6) 0.022(4) 0.008(4) 0.006(3) 0.007(4)
C16 0.031(5) 0.034(5) 0.019(4) 0.004(3) 0.006(3) 0.004(4)
N17 0.028(4) 0.023(3) 0.019(3) 0.002(3) 0.001(3) 0.010(3)
N18 0.031(4) 0.019(3) 0.024(3) 0.002(3) 0.001(3) -0.001(3)
C19 0.033(5) 0.027(4) 0.027(4) -0.007(4) 0.003(4) -0.006(4)
C20 0.052(6) 0.042(5) 0.020(4) -0.006(4) 0.009(4) -0.005(5)
C21 0.047(6) 0.023(4) 0.041(5) 0.006(4) 0.012(4) 0.005(4)
C22 0.043(5) 0.038(5) 0.030(4) -0.004(4) -0.001(4) -0.012(4)
N23 0.022(4) 0.026(4) 0.029(4) 0.001(3) 0.001(3) 0.002(3)
C24 0.028(5) 0.017(3) 0.030(4) -0.003(3) -0.005(3) 0.002(3)
C25 0.028(4) 0.018(4) 0.020(4) -0.004(3) -0.004(3) 0.002(3)
N26 0.027(3) 0.020(3) 0.018(3) 0.000(3) 0.000(2) 0.004(3)
N27 0.015(3) 0.017(3) 0.031(4) -0.002(3) 0.001(3) -0.004(3)
C28 0.023(4) 0.019(4) 0.025(4) 0.002(3) -0.001(3) -0.002(3)
C29 0.027(4) 0.021(4) 0.019(4) 0.001(3) -0.002(3) 0.000(3)
N30 0.032(4) 0.044(5) 0.031(4) -0.009(3) -0.004(3) 0.003(4)
O31 0.057(4) 0.030(3) 0.034(3) -0.004(3) -0.013(4) 0.010(3)
O32 0.067(6) 0.050(5) 0.061(5) -0.001(4) 0.004(5) -0.014(4)
O33 0.074(6) 0.078(6) 0.039(4) 0.002(4) 0.003(4) 0.052(6)
N34 0.014(3) 0.019(3) 0.037(4) 0.004(3) -0.008(3) 0.002(3)
O35 0.031(3) 0.025(3) 0.029(3) 0.005(2) -0.004(3) 0.002(3)
O36 0.025(3) 0.048(4) 0.025(3) 0.004(3) -0.006(3) -0.011(3)
O37 0.026(3) 0.030(3) 0.033(3) 0.000(3) -0.003(2) 0.017(3)
C38 0.057(8) 0.050(6) 0.037(5) -0.005(5) -0.007(5) 0.003(6)
N39 0.030(4) 0.043(5) 0.037(4) 0.007(4) -0.003(3) 0.000(4)
O40 0.044(5) 0.044(4) 0.044(4) 0.000(3) -0.001(3) 0.004(3)
O41 0.038(4) 0.043(4) 0.048(4) 0.000(3) 0.004(3) 0.008(3)

loop_
_atom_type_symbol
_atom_type_description
_atom_type_scat_dispersion_real
_atom_type_scat_dispersion_imag
_atom_type_scat_source
C C 0.0033 0.0016 'International Tables Vol C Tables 4.2.6.8 and 6.1.1.4'
H H 0.0000 0.0000 'International Tables Vol C Tables 4.2.6.8 and 6.1.1.4'
N N 0.0061 0.0033 'International Tables Vol C Tables 4.2.6.8 and 6.1.1.4'
O O 0.0106 0.0060 'International Tables Vol C Tables 4.2.6.8 and 6.1.1.4'
Fe Fe 0.3463 0.8444 'International Tables Vol C Tables 4.2.6.8 and 6.1.1.4'

loop_
_geom_angle_atom_site_label_1
_geom_angle_atom_site_label_2
_geom_angle_atom_site_label_3
_geom_angle
_geom_angle_site_symmetry_1
_geom_angle_site_symmetry_3
_geom_angle_publ_flag
N17 Fe1 N26 94.4(3) . . ?
N17 Fe1 N5 90.4(3) . . ?
N26 Fe1 N5 171.4(3) . . ?
N17 Fe1 N14 79.7(3) . . ?
N26 Fe1 N14 90.7(3) . . ?
N5 Fe1 N14 97.1(3) . . ?
N17 Fe1 N8 93.4(3) . . ?
N26 Fe1 N8 93.3(3) . . ?
N5 Fe1 N8 79.3(3) . . ?
N14 Fe1 N8 172.3(3) . . ?
N17 Fe1 N23 171.4(3) . . ?
N26 Fe1 N23 78.3(3) . . ?
N5 Fe1 N23 97.3(3) . . ?
N14 Fe1 N23 95.6(3) . . ?
N8 Fe1 N23 91.6(3) . . ?
N17 Fe1 N2 122.6(2) . . ?
N26 Fe1 N2 122.2(2) . . ?
N5 Fe1 N2 60.0(2) . . ?
N14 Fe1 N2 59.5(3) . . ?
N8 Fe1 N2 122.9(2) . . ?
N23 Fe1 N2 59.4(2) . . ?
C12 N2 C21 118.9(8) . . ?
C12 N2 C3 122.1(8) . . ?
C21 N2 C3 118.3(8) . . ?
C12 N2 Fe1 93.4(6) . . ?
C21 N2 Fe1 93.2(5) . . ?
C3 N2 Fe1 92.3(5) . . ?
N2 C3 C4 112.7(8) . . ?
N5 C4 C3 112.0(8) . . ?
C6 N5 C4 118.3(8) . . ?
C6 N5 Fe1 116.3(6) . . ?
C4 N5 Fe1 125.4(6) . . ?
N5 C6 C7 115.9(7) . . ?
N8 C7 C11 110.3(7) . . ?
N8 C7 C6 113.7(7) . . ?
C11 C7 C6 135.9(8) . . ?
N9 N8 C7 105.9(7) . . ?
N9 N8 Fe1 139.4(6) . . ?
C7 N8 Fe1 114.7(6) . . ?
N8 N9 C10 110.9(7) . . ?
C11 C10 N9 107.9(8) . . ?
C10 C11 C7 104.9(8) . . ?
N2 C12 C13 113.4(8) . . ?
N14 C13 C12 113.9(8) . . ?
C15 N14 C13 119.1(9) . . ?
C15 N14 Fe1 116.7(6) . . ?
C13 N14 Fe1 124.2(7) . . ?
N14 C15 C16 115.4(8) . . ?
N17 C16 C20 110.2(8) . . ?
N17 C16 C15 113.3(8) . . ?
C20 C16 C15 136.5(9) . . ?
N18 N17 C16 105.4(7) . . ?
N18 N17 Fe1 139.7(6) . . ?
C16 N17 Fe1 114.9(6) . . ?
N17 N18 C19 110.8(7) . . ?
N18 C19 C20 109.1(8) . . ?
C19 C20 C16 104.5(9) . . ?
N2 C21 C22 114.2(8) . . ?
N23 C22 C21 110.7(8) . . ?
C24 N23 C22 117.9(8) . . ?
C24 N23 Fe1 117.1(6) . . ?
C22 N23 Fe1 124.9(6) . . ?
N23 C24 C25 115.4(7) . . ?
N26 C25 C29 111.6(7) . . ?
N26 C25 C24 113.4(7) . . ?
C29 C25 C24 135.0(7) . . ?
C25 N26 N27 104.7(6) . . ?
C25 N26 Fe1 115.8(6) . . ?
N27 N26 Fe1 139.3(6) . . ?
C28 N27 N26 111.1(6) . . ?
N27 C28 C29 109.8(7) . . ?
C28 C29 C25 102.8(7) . . ?
O31 N30 O32 118.2(9) . . ?
O31 N30 O33 121.9(10) . . ?
O32 N30 O33 119.8(10) . . ?
O36 N34 O37 121.8(7) . . ?
O36 N34 O35 119.3(7) . . ?
O37 N34 O35 118.8(7) . . ?
O41 N39 O40 123.1(9) . . ?
O41 N39 C38 117.6(8) . . ?
O40 N39 C38 119.2(9) . . ?

loop_
_geom_bond_atom_site_label_1
_geom_bond_atom_site_label_2
_geom_bond_distance
_geom_bond_site_symmetry_2
_geom_bond_publ_flag
Fe1 N17 2.006(8) . ?
Fe1 N26 2.016(6) . ?
Fe1 N5 2.018(7) . ?
Fe1 N14 2.019(9) . ?
Fe1 N8 2.023(8) . ?
Fe1 N23 2.028(8) . ?
Fe1 N2 3.414(8) . ?
N2 C12 1.408(14) . ?
N2 C21 1.440(14) . ?
N2 C3 1.483(11) . ?
C3 C4 1.537(11) . ?
C4 N5 1.462(12) . ?
N5 C6 1.291(12) . ?
C6 C7 1.467(12) . ?
C7 N8 1.356(11) . ?
C7 C11 1.423(13) . ?
N8 N9 1.338(10) . ?
N9 C10 1.386(12) . ?
C10 C11 1.356(13) . ?
C12 C13 1.534(14) . ?
C13 N14 1.457(11) . ?
N14 C15 1.300(13) . ?
C15 C16 1.472(13) . ?
C16 N17 1.387(12) . ?
C16 C20 1.415(14) . ?
N17 N18 1.356(10) . ?
N18 C19 1.366(12) . ?
C19 C20 1.379(15) . ?
C21 C22 1.552(14) . ?
C22 N23 1.478(12) . ?
N23 C24 1.273(11) . ?
C24 C25 1.475(12) . ?
C25 N26 1.344(11) . ?
C25 C29 1.424(11) . ?
N26 N27 1.350(10) . ?
N27 C28 1.344(11) . ?
C28 C29 1.359(12) . ?
N30 O31 1.227(11) . ?
N30 O32 1.239(12) . ?
N30 O33 1.242(11) . ?
N34 O36 1.234(9) . ?
N34 O37 1.239(9) . ?
N34 O35 1.301(9) . ?
C38 N39 1.477(14) . ?
N39 O41 1.242(11) . ?
N39 O40 1.247(11) . ?

loop_
_geom_hbond_atom_site_label_D
_geom_hbond_atom_site_label_H
_geom_hbond_atom_site_label_A
_geom_hbond_distance_DH
_geom_hbond_distance_HA
_geom_hbond_distance_DA
_geom_hbond_angle_DHA
_geom_hbond_site_symmetry_A
N9 H9 O35 0.88 1.94 2.817(9) 171.2 .
C10 H10 O32 0.95 2.47 3.252(13) 140.0 3_557
N18 H18 O31 0.88 2.00 2.866(11) 169.7 .
C19 H19 O37 0.95 2.43 3.233(10) 142.4 3_457
N27 H27 O33 0.88 2.05 2.836(10) 148.3 3_457
